data_2217864
loop_
_publ_author_name
'Shao, Chang-Lun'
'Li, Chunyuan'
'Liu, Zhen'
'Wei, Mei-Yan'
'Wang, Chang-Yun'

_publ_section_title
;
 1,3-Bis(chloromethyl)-2-methyl-5-nitrobenzene
;
_journal_coeditor_code BI2284
_journal_issue 4
_journal_name_full 'Acta Crystallographica Section E'
_journal_page_first o731
_journal_paper_doi 10.1107/S1600536808007290
_journal_volume 64
_journal_year 2008
_chemical_formula_iupac 'C9 H9 Cl2 N O2'
_chemical_formula_moiety 'C9 H9 Cl2 N O2'
_chemical_formula_sum 'C9 H9 Cl2 N O2'
_chemical_formula_weight 234.07
_chemical_name_systematic
;
11,3-Bis(chloromethyl)-2-methyl-5-nitrobenzene
;
_space_group_IT_number 15
_symmetry_cell_setting monoclinic
_symmetry_space_group_name_Hall '-C 2yc'
_symmetry_space_group_name_H-M 'C 1 2/c 1'
_atom_sites_solution_hydrogens geom
_atom_sites_solution_primary direct
_atom_sites_solution_secondary difmap
_audit_creation_method SHELXL-97
_cell_angle_alpha 90.00
_cell_angle_beta 111.929(6)
_cell_angle_gamma 90.00
_cell_formula_units_Z 4
_cell_length_a 8.921(3)
_cell_length_b 16.141(6)
_cell_length_c 7.511(3)
_cell_measurement_reflns_used 711
_cell_measurement_temperature 273(2)
_cell_measurement_theta_max 27.08
_cell_measurement_theta_min 2.52
_cell_volume 1003.3(6)
_computing_cell_refinement 'SAINT (Bruker, 2001)'
_computing_data_collection 'SMART (Bruker, 1997)'
_computing_data_reduction 'SAINT (Bruker, 2001)'
_computing_molecular_graphics 'SHELXTL (Sheldrick, 2008)'
_computing_publication_material 'SHELXTL (Sheldrick, 2008)'
_computing_structure_refinement 'SHELXL97 (Sheldrick, 2008)'
_computing_structure_solution 'SHELXS97 (Sheldrick, 2008)'
_diffrn_ambient_temperature 273(2)
_diffrn_measured_fraction_theta_full 0.990
_diffrn_measured_fraction_theta_max 0.990
_diffrn_measurement_device_type 'Bruker SMART CCD'
_diffrn_measurement_method '\f and \w'
_diffrn_radiation_monochromator graphite
_diffrn_radiation_source 'fine-focus sealed tube'
_diffrn_radiation_type MoK\a
_diffrn_radiation_wavelength 0.71073
_diffrn_reflns_av_R_equivalents 0.0174
_diffrn_reflns_av_sigmaI/netI 0.0185
_diffrn_reflns_limit_h_max 9
_diffrn_reflns_limit_h_min -11
_diffrn_reflns_limit_k_max 19
_diffrn_reflns_limit_k_min -20
_diffrn_reflns_limit_l_max 9
_diffrn_reflns_limit_l_min -9
_diffrn_reflns_number 2900
_diffrn_reflns_theta_full 27.08
_diffrn_reflns_theta_max 27.08
_diffrn_reflns_theta_min 2.52
_diffrn_standards_number 0
_exptl_absorpt_coefficient_mu 0.618
_exptl_absorpt_correction_T_max 0.897
_exptl_absorpt_correction_T_min 0.760
_exptl_absorpt_correction_type multi-scan
_exptl_absorpt_process_details '(SADABS; Bruker, 2001)'
_exptl_crystal_colour colourless
_exptl_crystal_density_diffrn 1.550
_exptl_crystal_density_method 'not measured'
_exptl_crystal_description block
_exptl_crystal_F_000 480
_exptl_crystal_size_max 0.47
_exptl_crystal_size_mid 0.38
_exptl_crystal_size_min 0.18
_refine_diff_density_max 0.338
_refine_diff_density_min -0.392
_refine_ls_extinction_method none
_refine_ls_goodness_of_fit_ref 1.064
_refine_ls_hydrogen_treatment constr
_refine_ls_matrix_type full
_refine_ls_number_parameters 66
_refine_ls_number_reflns 1102
_refine_ls_number_restraints 0
_refine_ls_restrained_S_all 1.064
_refine_ls_R_factor_all 0.0393
_refine_ls_R_factor_gt 0.0351
_refine_ls_shift/su_max 0.000
_refine_ls_shift/su_mean 0.000
_refine_ls_structure_factor_coef Fsqd
_refine_ls_weighting_details 'calc w=1/[\s^2^(Fo^2^)+(0.0614P)^2^+0.6055P] where P=(Fo^2^+2Fc^2^)/3'
_refine_ls_weighting_scheme calc
_refine_ls_wR_factor_gt 0.1003
_refine_ls_wR_factor_ref 0.1058
_reflns_number_gt 976
_reflns_number_total 1113
_reflns_threshold_expression I>2\s(I)
_cod_data_source_file bi2284.cif
_cod_data_source_block I
_cod_original_sg_symbol_H-M 'C 2/c'
_cod_database_code 2217864
_cod_database_fobs_code 2217864

loop_
_symmetry_equiv_pos_as_xyz
'x, y, z'
'-x, y, -z+1/2'
'x+1/2, y+1/2, z'
'-x+1/2, y+1/2, -z+1/2'
'-x, -y, -z'
'x, -y, z-1/2'
'-x+1/2, -y+1/2, -z'
'x+1/2, -y+1/2, z-1/2'

loop_
_atom_site_type_symbol
_atom_site_label
_atom_site_fract_x
_atom_site_fract_y
_atom_site_fract_z
_atom_site_U_iso_or_equiv
_atom_site_adp_type
_atom_site_calc_flag
_atom_site_refinement_flags
_atom_site_occupancy
Cl Cl1 0.58497(5) 0.11383(3) -0.00170(7) 0.0545(2) Uani d . 1
N N1 1.0000 -0.17528(13) 0.2500 0.0507(5) Uani d S 1
C C3 0.86254(17) -0.04274(9) 0.2433(2) 0.0347(3) Uani d . 1
H H3A 0.7713 -0.0721 0.2379 0.042 Uiso calc R 1
C C1 1.0000 0.08774(13) 0.2500 0.0332(4) Uani d S 1
C C2 0.86253(17) 0.04352(9) 0.2446(2) 0.0328(3) Uani d . 1
C C4 1.0000 -0.08388(13) 0.2500 0.0347(5) Uani d S 1
O O1 0.8703(2) -0.21053(9) 0.2040(3) 0.0840(6) Uani d . 1
C C5 1.0000 0.18142(15) 0.2500 0.0528(6) Uani d S 1
H H5A 0.8974 0.2012 0.2461 0.079 Uiso calc PR 0.50
H H5B 1.0186 0.2012 0.1395 0.079 Uiso calc PR 0.50
H H5C 1.0840 0.2012 0.3644 0.079 Uiso calc PR 0.50
C C6 0.71110(19) 0.08572(12) 0.2402(2) 0.0438(4) Uani d . 1
H H6A 0.7393 0.1351 0.3195 0.053 Uiso calc R 1
H H6B 0.6520 0.0489 0.2925 0.053 Uiso calc R 1

loop_
_atom_site_aniso_label
_atom_site_aniso_U_11
_atom_site_aniso_U_22
_atom_site_aniso_U_33
_atom_site_aniso_U_12
_atom_site_aniso_U_13
_atom_site_aniso_U_23
Cl1 0.0409(3) 0.0665(4) 0.0483(3) 0.01565(19) 0.0076(2) 0.00775(19)
N1 0.0643(14) 0.0341(10) 0.0476(12) 0.000 0.0139(10) 0.000
C3 0.0296(7) 0.0409(8) 0.0314(7) -0.0052(6) 0.0088(6) 0.0017(6)
C1 0.0345(10) 0.0339(10) 0.0289(10) 0.000 0.0092(8) 0.000
C2 0.0292(7) 0.0403(8) 0.0276(7) 0.0035(6) 0.0091(6) 0.0004(5)
C4 0.0394(11) 0.0311(10) 0.0300(10) 0.000 0.0087(8) 0.000
O1 0.0821(12) 0.0432(8) 0.1149(15) -0.0220(8) 0.0233(11) -0.0013(9)
C5 0.0587(16) 0.0335(12) 0.0644(17) 0.000 0.0209(13) 0.000
C6 0.0346(8) 0.0570(10) 0.0398(8) 0.0109(7) 0.0139(7) 0.0025(7)

loop_
_atom_type_symbol
_atom_type_description
_atom_type_scat_dispersion_real
_atom_type_scat_dispersion_imag
_atom_type_scat_source
C C 0.0033 0.0016 'International Tables Vol C Tables 4.2.6.8 and 6.1.1.4'
H H 0.0000 0.0000 'International Tables Vol C Tables 4.2.6.8 and 6.1.1.4'
N N 0.0061 0.0033 'International Tables Vol C Tables 4.2.6.8 and 6.1.1.4'
O O 0.0106 0.0060 'International Tables Vol C Tables 4.2.6.8 and 6.1.1.4'
Cl Cl 0.1484 0.1585 'International Tables Vol C Tables 4.2.6.8 and 6.1.1.4'

loop_
_geom_angle_atom_site_label_1
_geom_angle_atom_site_label_2
_geom_angle_atom_site_label_3
_geom_angle_site_symmetry_1
_geom_angle_site_symmetry_3
_geom_angle
O1 N1 O1 . 2_755 124.3(2)
O1 N1 C4 . . 117.85(12)
O1 N1 C4 2_755 . 117.85(12)
C4 C3 C2 . . 118.94(14)
C4 C3 H3A . . 120.5
C2 C3 H3A . . 120.5
C2 C1 C2 . 2_755 119.01(19)
C2 C1 C5 . . 120.50(10)
C2 C1 C5 2_755 . 120.50(10)
C3 C2 C1 . . 120.34(13)
C3 C2 C6 . . 117.12(14)
C1 C2 C6 . . 122.53(15)
C3 C4 C3 2_755 . 122.4(2)
C3 C4 N1 2_755 . 118.79(10)
C3 C4 N1 . . 118.79(10)
C1 C5 H5A . . 109.5
C1 C5 H5B . . 109.5
H5A C5 H5B . . 109.5
C1 C5 H5C . . 109.5
H5A C5 H5C . . 109.5
H5B C5 H5C . . 109.5
C2 C6 Cl1 . . 110.75(11)
C2 C6 H6A . . 109.5
Cl1 C6 H6A . . 109.5
C2 C6 H6B . . 109.5
Cl1 C6 H6B . . 109.5
H6A C6 H6B . . 108.1

loop_
_geom_bond_atom_site_label_1
_geom_bond_atom_site_label_2
_geom_bond_distance
Cl1 C6 1.8017(18)
N1 O1 1.2178(19)
N1 C4 1.475(3)
C3 C4 1.3787(19)
C3 C2 1.392(2)
C3 H3A 0.930
C1 C2 1.4064(18)
C1 C5 1.512(3)
C2 C6 1.502(2)
C5 H5A 0.960
C5 H5B 0.960
C5 H5C 0.960
C6 H6A 0.970
C6 H6B 0.970

loop_
_geom_hbond_atom_site_label_D
_geom_hbond_atom_site_label_H
_geom_hbond_atom_site_label_A
_geom_hbond_site_symmetry_A
_geom_hbond_distance_DH
_geom_hbond_distance_HA
_geom_hbond_distance_DA
_geom_hbond_angle_DHA
C6 H6A O1 4_655 0.97 2.66 3.427(3) 136.4

loop_
_geom_torsion_atom_site_label_1
_geom_torsion_atom_site_label_2
_geom_torsion_atom_site_label_3
_geom_torsion_atom_site_label_4
_geom_torsion_site_symmetry_1
_geom_torsion_site_symmetry_4
_geom_torsion
C4 C3 C2 C1 . . 0.91(19)
C4 C3 C2 C6 . . -179.08(11)
C2 C1 C2 C3 2_755 . -0.46(10)
C5 C1 C2 C3 . . 179.54(10)
C2 C1 C2 C6 2_755 . 179.53(15)
C5 C1 C2 C6 . . -0.47(15)
C2 C3 C4 C3 . 2_755 -0.46(9)
C2 C3 C4 N1 . . 179.54(9)
O1 N1 C4 C3 . 2_755 -164.92(14)
O1 N1 C4 C3 2_755 2_755 15.08(14)
O1 N1 C4 C3 . . 15.08(14)
O1 N1 C4 C3 2_755 . -164.92(14)
C3 C2 C6 Cl1 . . -95.84(15)
C1 C2 C6 Cl1 . . 84.18(15)
